data_5000230
loop_
_publ_author_name
'Colville, A A'
'Anderson, C P'

_publ_section_title
;
Refinement of the Crystal Structure of Apophyllite I. X-ray Diffraction
;
_journal_name_full 'American Mineralogist'
_journal_page_first 1222
_journal_page_last 1233
_journal_volume 56
_journal_year 1971
_chemical_formula_structural 'Na.16 K.84 Ca4 Si8 O20 F (H2 O)8'
_chemical_formula_sum 'Ca4 F H16 K0.84 Na0.16 O28 Si8'
_chemical_name_mineral 'Variscite 1O, Apophyllite'
_chemical_name_systematic 'Aluminium phosphate(V) dihydrate'
_space_group_IT_number 128
_symmetry_cell_setting tetragonal
_symmetry_Int_Tables_number 128
_symmetry_space_group_name_Hall '-P 4 2n'
_symmetry_space_group_name_H-M 'P 4/m n c'
_cell_angle_alpha 90
_cell_angle_beta 90
_cell_angle_gamma 90
_cell_formula_units_Z 2
_cell_length_a 8.965(2)
_cell_length_b 8.965(2)
_cell_length_c 15.768(2)
_cell_volume 1267.3
_cod_original_formula_sum 'H16 Ca4 F K.84 Na.16 O28 Si8'
_cod_database_code 5000230

loop_
_symmetry_equiv_pos_as_xyz
x,y,z
-x,-y,z
1/2+x,1/2-y,1/2+z
1/2-x,1/2+y,1/2+z
-y,x,z
y,-x,z
1/2+y,1/2+x,1/2+z
1/2-y,1/2-x,1/2+z
-x,-y,-z
x,y,-z
1/2-x,1/2+y,1/2-z
1/2+x,1/2-y,1/2-z
y,-x,-z
-y,x,-z
1/2-y,1/2-x,1/2-z
1/2+y,1/2+x,1/2-z

loop_
_atom_site_label
_atom_site_type_symbol
_atom_site_symmetry_multiplicity
_atom_site_Wyckoff_symbol
_atom_site_fract_x
_atom_site_fract_y
_atom_site_fract_z
_atom_site_occupancy
_atom_site_attached_hydrogens
_atom_site_calc_flag
Na1 Na1+ 2 b 0. 0. 0.5 0.16 0 d
K1 K1+ 2 b 0. 0. 0.5 0.84 0 d
Ca1 Ca2+ 8 h 0.1102(1) 0.2460(1) 0. 1. 0 d
Si1 Si4+ 16 i 0.2258(2) 0.0864(2) 0.1900(1) 1. 0 d
F1 F1- 2 a 0. 0. 0. 1. 0 d
O1 O2- 8 g 0.3635(6) 0.1365(6) 0.25 1. 0 d
O2 O2- 16 i 0.0843(3) 0.1899(2) 0.2177(2) 1. 0 d
O3 O2- 16 i 0.2642(3) 0.1020(3) 0.0923(2) 1. 0 d
O4 O2- 16 i 0.2128(4) 0.4498(4) 0.0900(2) 1. 2 d
H1 H1+ 16 i -1. -1. -1. 2. 0 dum

loop_
_atom_type_symbol
_atom_type_oxidation_number
Na1+ 1.000
K1+ 1.000
Ca2+ 2.000
Si4+ 4.000
F1- -1.000
O2- -2.000
H1+ 1.000
